data_7123735
loop_
_publ_author_name
'Dreger, Alexander'
'Wonner, Patrick'
'Engelage, Elric'
'Walter, Sebastian M.'
'Stoll, Raphael'
'Huber, Stefan M.'

_publ_section_title
;
 A halogen-bonding-catalysed Nazarov cyclisation reaction
;
_journal_name_full 'Chemical Communications'
_journal_paper_doi 10.1039/C9CC02816A
_journal_year 2019
_chemical_formula_sum 'C15 H15 F O2'
_chemical_formula_weight 246.27
_space_group_crystal_system monoclinic
_space_group_IT_number 14
_space_group_name_Hall '-P 2ybc'
_space_group_name_H-M_alt 'P 1 21/c 1'
_symmetry_space_group_name_Hall '-P 2ybc'
_symmetry_space_group_name_H-M 'P 1 21/c 1'
_atom_sites_solution_hydrogens geom
_audit_creation_method SHELXL-2018/3
_audit_update_record
;
2019-02-21 deposited with the CCDC.    2019-05-16 downloaded from the CCDC.
;
_cell_angle_alpha 90
_cell_angle_beta 100.495(2)
_cell_angle_gamma 90
_cell_formula_units_Z 4
_cell_length_a 6.61050(10)
_cell_length_b 11.8833(2)
_cell_length_c 15.8503(4)
_cell_measurement_reflns_used 2143
_cell_measurement_temperature 170(2)
_cell_measurement_theta_max 66.5
_cell_measurement_theta_min 4.7
_cell_volume 1224.28(4)
_computing_cell_refinement 'CrysAlisPro 1.171.40.29a (Rigaku OD, 2018)'
_computing_data_collection 'CrysAlisPro 1.171.40.29a (Rigaku OD, 2018)'
_computing_data_reduction 'CrysAlisPro 1.171.40.29a (Rigaku OD, 2018)'
_computing_molecular_graphics
;
 Diamond 4 - Crystal and Molecular Structure Visualization
  Crystal Impact - Dr. H. Putz & Dr. K. Brandenburg GbR, 
  Kreuzherrenstr. 102, 53227 Bonn, Germany
  http://www.crystalimpact.com/diamond
 Mercury CSD 2.0 - New Features for the Visualization and Investigation of Crystal Structures
  C. F. Macrae, I. J. Bruno, J. A. Chisholm, P. R. Edgington, P. McCabe, E. Pidcock, 
  L. Rodriguez-Monge, R. Taylor, J. van de Streek and P. A. Wood, 
  J. Appl. Cryst., 41, 466-470, 2008
;
_computing_publication_material 'WinGX L. J. Farrugia, J. Appl. Crystallogr., 1999, 32, 837-838.'
_computing_structure_refinement 'SHELXL-2018/3 (Sheldrick, 2018)'
_computing_structure_solution
;
 shelXT  G. M. Sheldrick, Acta Crystallogr., Sect. A: Found. Crystallogr., 2008, 64, 112-122.
 shelXle C. B. Huebschle, G. M. Sheldrick and B. Dittrich J. Appl. Cryst. (2011). 44, 1281-1284
;
_diffrn_ambient_environment N~2~
_diffrn_ambient_temperature 169.99(10)
_diffrn_detector 'CCD plate'
_diffrn_detector_type HyPix
_diffrn_measured_fraction_theta_full 0.994
_diffrn_measured_fraction_theta_max 0.994
_diffrn_measurement_details
;
List of Runs (angles in degrees, time in seconds):

  # Type    Start    End  Width  t~exp~   \w     \q     \k     \f   Frames
#--------------------------------------------------------------------------
  1  \w   -118.00 -34.00   0.50    0.14    --  -47.45 -15.00-141.00  168
  2  \w    -20.00  11.00   0.50    0.14    --  -47.45  15.00  28.00   62
  3  \w    -24.00   1.00   0.50    0.14    --   47.45 -15.00-141.00   50
  4  \w     61.00  87.00   0.50    0.14    --   47.45  15.00  28.00   52
  5  \w   -127.00 -72.00   0.50    0.55    --  -86.25 -15.00-141.00  110
  6  \w     98.00 174.00   0.50    0.55    --  106.49  15.00  28.00  152
  7  \w   -108.00 -73.00   0.50    0.14    --  -47.45-125.00-150.00   70
  8  \w    -85.00 -26.00   0.50    0.14    --  -47.45 125.00-180.00  118
  9  \w      9.00  43.00   0.50    0.14    --   47.45 -38.00  90.00   68
 10  \w    -64.00 -38.00   0.50    0.55    --  -86.25 125.00  60.00   52
 11  \w    -45.00 -15.00   0.50    0.55    --  -86.25  45.00-150.00   60
 12  \w    -47.00 -14.00   0.50    0.55    --  -86.25  45.00 -30.00   66
 13  \w     79.00 107.00   0.50    0.55    --  106.49-125.00 120.00   56
 14  \w     73.00 103.00   0.50    0.55    --  106.49-125.00  90.00   60
 15  \w     34.00  73.00   0.50    0.55    --  106.49-125.00 120.00   78
 16  \w     44.00  70.00   0.50    0.55    --  106.49-125.00  90.00   52
 17  \w     35.00  69.00   0.50    0.55    --  106.49 -61.00  90.00   68
 18  \w     44.00  69.00   0.50    0.55    --  106.49 -61.00-120.00   50
 19  \w     60.00  97.00   0.50    0.55    --  106.49 -94.00 120.00   74
 20  \w    103.00 167.00   0.50    0.55    --  106.49  15.00 -30.00  128
 21  \w     35.00  73.00   0.50    0.55    --  106.49 -61.00 150.00   76
 22  \w     40.00  66.00   0.50    0.55    --  106.49 -61.00  30.00   52
 23  \w     46.00  94.00   0.50    0.55    --  106.49 -94.00 -30.00   96
;
_diffrn_measurement_device 'four-circle diffractometer'
_diffrn_measurement_device_type 'XtaLAB Synergy, Dualflex, HyPix'
_diffrn_measurement_method '\w scans'
_diffrn_orient_matrix_type 'CrysAlisPro convention (1999,Acta A55,543-557)'
_diffrn_orient_matrix_UB_11 -0.2210778000
_diffrn_orient_matrix_UB_12 0.0139005000
_diffrn_orient_matrix_UB_13 -0.0502412000
_diffrn_orient_matrix_UB_21 0.0769937000
_diffrn_orient_matrix_UB_22 -0.0211011000
_diffrn_orient_matrix_UB_23 -0.0847092000
_diffrn_orient_matrix_UB_31 -0.0368162000
_diffrn_orient_matrix_UB_32 -0.1271633000
_diffrn_orient_matrix_UB_33 0.0085452000
_diffrn_radiation_monochromator mirror
_diffrn_radiation_probe x-ray
_diffrn_radiation_type 'Cu K\a'
_diffrn_radiation_wavelength 1.54184
_diffrn_reflns_av_R_equivalents 0.0314
_diffrn_reflns_av_unetI/netI 0.0307
_diffrn_reflns_Laue_measured_fraction_full 0.994
_diffrn_reflns_Laue_measured_fraction_max 0.994
_diffrn_reflns_limit_h_max 7
_diffrn_reflns_limit_h_min -7
_diffrn_reflns_limit_k_max 5
_diffrn_reflns_limit_k_min -14
_diffrn_reflns_limit_l_max 17
_diffrn_reflns_limit_l_min -18
_diffrn_reflns_number 6967
_diffrn_reflns_point_group_measured_fraction_full 0.994
_diffrn_reflns_point_group_measured_fraction_max 0.994
_diffrn_reflns_theta_full 66.484
_diffrn_reflns_theta_max 66.484
_diffrn_reflns_theta_min 4.679
_diffrn_source 'micro-focus sealed X-ray tube'
_diffrn_source_type 'PhotonJet (Cu) X-ray Source'
_exptl_absorpt_coefficient_mu 0.805
_exptl_absorpt_correction_T_max 1.00000
_exptl_absorpt_correction_T_min 0.82197
_exptl_absorpt_correction_type multi-scan
_exptl_absorpt_process_details
;
CrysAlisPro 1.171.40.29a (Rigaku Oxford Diffraction, 2018)
Empirical absorption correction using spherical harmonics,
 implemented in SCALE3 ABSPACK scaling algorithm.
;
_exptl_crystal_colour 'clear colourless'
_exptl_crystal_density_diffrn 1.336
_exptl_crystal_description prism
_exptl_crystal_F_000 520
_exptl_crystal_recrystallization_method 'Re-crystallisation from solvent: CDCl3, evaporation from NMR-tube'
_exptl_crystal_size_max 0.191
_exptl_crystal_size_mid 0.104
_exptl_crystal_size_min 0.057
_refine_diff_density_max 0.183
_refine_diff_density_min -0.165
_refine_diff_density_rms 0.032
_refine_ls_extinction_method none
_refine_ls_goodness_of_fit_ref 1.034
_refine_ls_hydrogen_treatment constr
_refine_ls_matrix_type full
_refine_ls_number_parameters 164
_refine_ls_number_reflns 2143
_refine_ls_number_restraints 0
_refine_ls_restrained_S_all 1.034
_refine_ls_R_factor_all 0.0425
_refine_ls_R_factor_gt 0.0357
_refine_ls_shift/su_max 0.000
_refine_ls_shift/su_mean 0.000
_refine_ls_structure_factor_coef Fsqd
_refine_ls_weighting_details 'w=1/[\s^2^(Fo^2^)+(0.0393P)^2^+0.2876P] where P=(Fo^2^+2Fc^2^)/3'
_refine_ls_weighting_scheme calc
_refine_ls_wR_factor_gt 0.0876
_refine_ls_wR_factor_ref 0.0920
_reflns_Friedel_coverage 0.000
_reflns_number_gt 1831
_reflns_number_total 2143
_reflns_threshold_expression 'I > 2\s(I)'
_cod_data_source_file c9cc02816a2.cif
_cod_data_source_block ad-246
_cod_database_code 7123735
_shelx_shelxl_version_number 2018/3
_shelx_space_group_comment
;
The symmetry employed for this shelxl refinement is uniquely defined
by the following loop, which should always be used as a source of
symmetry information in preference to the above space-group names.
They are only intended as comments.
;
_oxdiff_exptl_absorpt_empirical_full_min 0.824
_oxdiff_exptl_absorpt_empirical_full_max 1.245
_oxdiff_exptl_absorpt_empirical_details
;
Empirical correction (ABSPACK) includes:
- Absorption correction using spherical harmonics
- Frame scaling
- Detector area scaling
;

loop_
_space_group_symop_operation_xyz
'x, y, z'
'-x, y+1/2, -z+1/2'
'-x, -y, -z'
'x, -y-1/2, z-1/2'

loop_
_atom_site_label
_atom_site_type_symbol
_atom_site_fract_x
_atom_site_fract_y
_atom_site_fract_z
_atom_site_U_iso_or_equiv
_atom_site_adp_type
_atom_site_occupancy
_atom_site_site_symmetry_order
_atom_site_calc_flag
_atom_site_refinement_flags_posn
_atom_site_refinement_flags_adp
F1 F 0.25633(15) 0.40227(8) 0.53315(6) 0.0517(3) Uani 1 1 d . .
O1 O 1.12483(15) 0.78367(8) 0.84292(7) 0.0407(3) Uani 1 1 d . .
O2 O 0.99665(18) 0.92254(10) 0.69199(8) 0.0553(3) Uani 1 1 d . .
C1 C 1.1553(2) 0.68373(13) 0.89625(11) 0.0445(4) Uani 1 1 d . .
H1A H 1.287235 0.690414 0.937110 0.053 Uiso 1 1 calc R U
H1AB H 1.164664 0.617225 0.859540 0.053 Uiso 1 1 calc R U
C2 C 0.9834(2) 0.66606(13) 0.94577(10) 0.0419(4) Uani 1 1 d . .
H2A H 0.975376 0.731603 0.983578 0.050 Uiso 1 1 calc R U
H2AB H 1.012487 0.598389 0.982401 0.050 Uiso 1 1 calc R U
C3 C 0.7775(2) 0.65133(12) 0.88467(9) 0.0369(3) Uani 1 1 d . .
H3A H 0.766134 0.573766 0.861485 0.044 Uiso 1 1 calc R U
H3AB H 0.662766 0.663971 0.915932 0.044 Uiso 1 1 calc R U
C4 C 0.7650(2) 0.73395(11) 0.81301(9) 0.0317(3) Uani 1 1 d . .
C5 C 0.9287(2) 0.79149(11) 0.79872(9) 0.0330(3) Uani 1 1 d . .
C6 C 0.8768(2) 0.86711(12) 0.72522(10) 0.0381(3) Uani 1 1 d . .
C7 C 0.6443(2) 0.86432(12) 0.69823(9) 0.0379(3) Uani 1 1 d . .
H7 H 0.590116 0.934077 0.721514 0.046 Uiso 1 1 calc R U
C8 C 0.5743(2) 0.76277(12) 0.74886(9) 0.0335(3) Uani 1 1 d . .
H8 H 0.465758 0.789393 0.780641 0.040 Uiso 1 1 calc R U
C9 C 0.5727(3) 0.86660(15) 0.60166(10) 0.0517(4) Uani 1 1 d . .
H9A H 0.628073 0.933564 0.577822 0.078 Uiso 1 1 calc R U
H9B H 0.422025 0.868756 0.588506 0.078 Uiso 1 1 calc R U
H9C H 0.621700 0.798946 0.576290 0.078 Uiso 1 1 calc R U
C10 C 0.4902(2) 0.66302(11) 0.69282(9) 0.0321(3) Uani 1 1 d . .
C11 C 0.2795(2) 0.65499(13) 0.66110(10) 0.0393(4) Uani 1 1 d . .
H11 H 0.189412 0.710513 0.676479 0.047 Uiso 1 1 calc R U
C12 C 0.1994(2) 0.56733(14) 0.60749(10) 0.0430(4) Uani 1 1 d . .
H12 H 0.055871 0.561971 0.586044 0.052 Uiso 1 1 calc R U
C13 C 0.3335(2) 0.48861(12) 0.58636(9) 0.0379(3) Uani 1 1 d . .
C14 C 0.5411(2) 0.49229(12) 0.61646(9) 0.0376(3) Uani 1 1 d . .
H14 H 0.629718 0.436110 0.600901 0.045 Uiso 1 1 calc R U
C15 C 0.6184(2) 0.58027(12) 0.67027(9) 0.0342(3) Uani 1 1 d . .
H15 H 0.761978 0.583916 0.692111 0.041 Uiso 1 1 calc R U

loop_
_atom_site_aniso_label
_atom_site_aniso_U_11
_atom_site_aniso_U_22
_atom_site_aniso_U_33
_atom_site_aniso_U_23
_atom_site_aniso_U_13
_atom_site_aniso_U_12
F1 0.0628(6) 0.0489(5) 0.0405(5) -0.0060(4) 0.0014(4) -0.0179(4)
O1 0.0291(5) 0.0420(6) 0.0486(6) 0.0037(5) 0.0008(4) -0.0053(4)
O2 0.0513(7) 0.0523(7) 0.0643(8) 0.0179(6) 0.0157(6) -0.0081(5)
C1 0.0333(8) 0.0434(8) 0.0531(10) 0.0058(7) -0.0019(7) 0.0019(6)
C2 0.0419(8) 0.0414(8) 0.0390(8) 0.0061(6) -0.0017(7) 0.0011(6)
C3 0.0353(8) 0.0407(8) 0.0344(8) 0.0034(6) 0.0050(6) -0.0033(6)
C4 0.0308(7) 0.0340(7) 0.0300(7) -0.0035(6) 0.0048(6) -0.0008(5)
C5 0.0301(7) 0.0336(7) 0.0343(7) -0.0024(6) 0.0039(6) -0.0012(5)
C6 0.0430(8) 0.0319(7) 0.0401(8) 0.0000(6) 0.0098(7) -0.0033(6)
C7 0.0428(8) 0.0340(7) 0.0360(8) 0.0003(6) 0.0046(6) 0.0027(6)
C8 0.0303(7) 0.0371(7) 0.0327(7) -0.0005(6) 0.0048(6) 0.0015(6)
C9 0.0661(11) 0.0494(9) 0.0369(9) 0.0054(7) 0.0022(8) -0.0038(8)
C10 0.0286(7) 0.0378(7) 0.0288(7) 0.0032(6) 0.0028(5) -0.0004(5)
C11 0.0295(7) 0.0496(9) 0.0375(8) -0.0004(6) 0.0028(6) 0.0027(6)
C12 0.0309(7) 0.0567(9) 0.0386(8) 0.0015(7) -0.0012(6) -0.0060(7)
C13 0.0458(8) 0.0374(8) 0.0282(7) 0.0008(6) 0.0008(6) -0.0109(6)
C14 0.0423(8) 0.0365(7) 0.0340(7) 0.0025(6) 0.0066(6) 0.0026(6)
C15 0.0292(7) 0.0400(8) 0.0326(7) 0.0019(6) 0.0035(6) -0.0004(6)

loop_
_atom_type_symbol
_atom_type_description
_atom_type_scat_dispersion_real
_atom_type_scat_dispersion_imag
_atom_type_scat_source
C C 0.0181 0.0091 'International Tables Vol C Tables 4.2.6.8 and 6.1.1.4'
H H 0.0000 0.0000 'International Tables Vol C Tables 4.2.6.8 and 6.1.1.4'
O O 0.0492 0.0322 'International Tables Vol C Tables 4.2.6.8 and 6.1.1.4'
F F 0.0727 0.0534 'International Tables Vol C Tables 4.2.6.8 and 6.1.1.4'

loop_
_exptl_crystal_face_index_h
_exptl_crystal_face_index_k
_exptl_crystal_face_index_l
_exptl_crystal_face_perp_dist
0 1 0 0.0402
-4 3 5 0.0799
-2 -7 3 0.0427
4 -3 -6 0.0602
2 1 8 0.0293
0 0 -10 0.0180
-1 -8 -1 0.0511
0 3 9 0.0352
0 0 10 0.0388

loop_
_geom_angle_atom_site_label_1
_geom_angle_atom_site_label_2
_geom_angle_atom_site_label_3
_geom_angle
C5 O1 C1 112.00(11)
O1 C1 C2 112.28(12)
O1 C1 H1A 109.1
C2 C1 H1A 109.1
O1 C1 H1AB 109.1
C2 C1 H1AB 109.1
H1A C1 H1AB 107.9
C1 C2 C3 110.75(13)
C1 C2 H2A 109.5
C3 C2 H2A 109.5
C1 C2 H2AB 109.5
C3 C2 H2AB 109.5
H2A C2 H2AB 108.1
C4 C3 C2 109.01(12)
C4 C3 H3A 109.9
C2 C3 H3A 109.9
C4 C3 H3AB 109.9
C2 C3 H3AB 109.9
H3A C3 H3AB 108.3
C5 C4 C3 122.19(13)
C5 C4 C8 111.95(12)
C3 C4 C8 125.87(12)
C4 C5 O1 127.17(13)
C4 C5 C6 111.76(13)
O1 C5 C6 121.05(12)
O2 C6 C5 126.80(14)
O2 C6 C7 126.37(14)
C5 C6 C7 106.83(12)
C9 C7 C6 113.43(14)
C9 C7 C8 117.62(13)
C6 C7 C8 104.55(11)
C9 C7 H7 106.9
C6 C7 H7 106.9
C8 C7 H7 106.9
C4 C8 C10 112.81(11)
C4 C8 C7 103.38(11)
C10 C8 C7 114.29(11)
C4 C8 H8 108.7
C10 C8 H8 108.7
C7 C8 H8 108.7
C7 C9 H9A 109.5
C7 C9 H9B 109.5
H9A C9 H9B 109.5
C7 C9 H9C 109.5
H9A C9 H9C 109.5
H9B C9 H9C 109.5
C15 C10 C11 118.38(13)
C15 C10 C8 121.78(12)
C11 C10 C8 119.82(13)
C12 C11 C10 121.12(14)
C12 C11 H11 119.4
C10 C11 H11 119.4
C13 C12 C11 118.05(14)
C13 C12 H12 121.0
C11 C12 H12 121.0
F1 C13 C14 118.47(14)
F1 C13 C12 118.54(13)
C14 C13 C12 122.99(13)
C13 C14 C15 118.18(14)
C13 C14 H14 120.9
C15 C14 H14 120.9
C14 C15 C10 121.26(13)
C14 C15 H15 119.4
C10 C15 H15 119.4

loop_
_geom_bond_atom_site_label_1
_geom_bond_atom_site_label_2
_geom_bond_distance
F1 C13 1.3666(16)
O1 C5 1.3599(17)
O1 C1 1.4504(18)
O2 C6 1.2210(18)
C1 C2 1.509(2)
C1 H1A 0.9900
C1 H1AB 0.9900
C2 C3 1.530(2)
C2 H2A 0.9900
C2 H2AB 0.9900
C3 C4 1.4923(19)
C3 H3A 0.9900
C3 H3AB 0.9900
C4 C5 1.334(2)
C4 C8 1.5081(19)
C5 C6 1.462(2)
C6 C7 1.519(2)
C7 C9 1.518(2)
C7 C8 1.565(2)
C7 H7 1.0000
C8 C10 1.5241(19)
C8 H8 1.0000
C9 H9A 0.9800
C9 H9B 0.9800
C9 H9C 0.9800
C10 C15 1.387(2)
C10 C11 1.395(2)
C11 C12 1.387(2)
C11 H11 0.9500
C12 C13 1.371(2)
C12 H12 0.9500
C13 C14 1.369(2)
C14 C15 1.387(2)
C14 H14 0.9500
C15 H15 0.9500

loop_
_exptl_oxdiff_crystal_face_indexfrac_h
_exptl_oxdiff_crystal_face_indexfrac_k
_exptl_oxdiff_crystal_face_indexfrac_l
_exptl_oxdiff_crystal_face_x
_exptl_oxdiff_crystal_face_y
_exptl_oxdiff_crystal_face_z
0.0000 1.0000 -0.0000 0.0139 -0.0211 -0.1272
-3.5000 3.3455 5.3987 0.5490 -0.7974 -0.2504
-1.6174 -7.0060 2.5545 0.1318 -0.1931 0.9723
3.6356 -2.7127 -5.6132 -0.5594 0.8127 0.1631
1.8888 0.6900 8.2128 -0.8206 -0.5648 -0.0871
-0.0506 0.0893 -10.0921 0.5195 0.8491 -0.0957
-0.7634 -7.5277 -0.9465 0.1117 0.1802 0.9773
0.3270 2.7030 9.2992 -0.5019 -0.8196 -0.2763
0.0564 -0.0314 10.0899 -0.5198 -0.8497 0.0881
